data_2234907
loop_
_publ_author_name
'Ooi, Chin Wei'
'Fun, Hoong-Kun'
'Quah, Ching Kheng'
'Sathishkumar, Murugan'
'Ponnuswamy, Alagusundaram'

_publ_section_title
;
 (<i>Z</i>)-3-(4-Methylphenyl)-2-[(2-phenylcyclohex-2-en-1-yl)imino]-1,3-thiazolidin-4-one
;
_journal_coeditor_code BQ2357
_journal_issue 6
_journal_name_full 'Acta Crystallographica Section E'
_journal_page_first o1796
_journal_page_last o1797
_journal_paper_doi 10.1107/S1600536812021691
_journal_volume 68
_journal_year 2012
_chemical_formula_iupac 'C22 H22 N2 O S'
_chemical_formula_moiety 'C22 H22 N2 O S'
_chemical_formula_sum 'C22 H22 N2 O S'
_chemical_formula_weight 362.48
_chemical_name_systematic
;
(<i>Z</i>)-3-(4-Methylphenyl)-2-[(2-phenylcyclohex-2-
en-1-yl)imino]-1,3-thiazolidin-4-one
;
_space_group_IT_number 14
_symmetry_cell_setting monoclinic
_symmetry_space_group_name_Hall '-P 2ybc'
_symmetry_space_group_name_H-M 'P 1 21/c 1'
_atom_sites_solution_hydrogens geom
_atom_sites_solution_primary direct
_atom_sites_solution_secondary difmap
_audit_creation_method SHELXL-97
_cell_angle_alpha 90.00
_cell_angle_beta 119.289(2)
_cell_angle_gamma 90.00
_cell_formula_units_Z 4
_cell_length_a 9.2252(4)
_cell_length_b 17.6978(8)
_cell_length_c 12.8898(4)
_cell_measurement_reflns_used 7149
_cell_measurement_temperature 100.0(10)
_cell_measurement_theta_max 30.08
_cell_measurement_theta_min 2.55
_cell_volume 1835.44(13)
_computing_cell_refinement 'SAINT (Bruker, 2009)'
_computing_data_collection 'APEX2 (Bruker, 2009)'
_computing_data_reduction 'SAINT (Bruker, 2009)'
_computing_molecular_graphics 'SHELXTL (Sheldrick, 2008)'
_computing_publication_material 'SHELXTL (Sheldrick, 2008) and PLATON (Spek, 2009)'
_computing_structure_refinement 'SHELXTL (Sheldrick, 2008)'
_computing_structure_solution 'SHELXTL (Sheldrick, 2008)'
_diffrn_ambient_temperature 100.0(10)
_diffrn_measured_fraction_theta_full 0.991
_diffrn_measured_fraction_theta_max 0.991
_diffrn_measurement_device_type 'Bruker APEX DUO CCD area-detector'
_diffrn_measurement_method '\f and \w scans'
_diffrn_radiation_monochromator graphite
_diffrn_radiation_source 'fine-focus sealed tube'
_diffrn_radiation_type MoK\a
_diffrn_radiation_wavelength 0.71073
_diffrn_reflns_av_R_equivalents 0.0241
_diffrn_reflns_av_sigmaI/netI 0.0283
_diffrn_reflns_limit_h_max 12
_diffrn_reflns_limit_h_min -9
_diffrn_reflns_limit_k_max 24
_diffrn_reflns_limit_k_min -24
_diffrn_reflns_limit_l_max 18
_diffrn_reflns_limit_l_min -18
_diffrn_reflns_number 17337
_diffrn_reflns_theta_full 30.10
_diffrn_reflns_theta_max 30.10
_diffrn_reflns_theta_min 2.15
_diffrn_standards_number 0
_exptl_absorpt_coefficient_mu 0.190
_exptl_absorpt_correction_T_max 0.9794
_exptl_absorpt_correction_T_min 0.9347
_exptl_absorpt_correction_type multi-scan
_exptl_absorpt_process_details '(<i>SADABS</i>; Bruker, 2009)'
_exptl_crystal_colour colorless
_exptl_crystal_density_diffrn 1.312
_exptl_crystal_density_method 'not measured'
_exptl_crystal_description block
_exptl_crystal_F_000 768
_exptl_crystal_size_max 0.36
_exptl_crystal_size_mid 0.30
_exptl_crystal_size_min 0.11
_refine_diff_density_max 0.428
_refine_diff_density_min -0.220
_refine_ls_extinction_method none
_refine_ls_goodness_of_fit_ref 1.045
_refine_ls_hydrogen_treatment constr
_refine_ls_matrix_type full
_refine_ls_number_parameters 236
_refine_ls_number_reflns 5335
_refine_ls_number_restraints 0
_refine_ls_restrained_S_all 1.045
_refine_ls_R_factor_all 0.0441
_refine_ls_R_factor_gt 0.0353
_refine_ls_shift/su_max 0.000
_refine_ls_shift/su_mean 0.000
_refine_ls_structure_factor_coef Fsqd
_refine_ls_weighting_details 'calc w=1/[\s^2^(Fo^2^)+(0.0506P)^2^+0.5577P] where P=(Fo^2^+2Fc^2^)/3'
_refine_ls_weighting_scheme calc
_refine_ls_wR_factor_gt 0.0931
_refine_ls_wR_factor_ref 0.0999
_reflns_number_gt 4496
_reflns_number_total 5335
_reflns_threshold_expression I>2\s(I)
_cod_data_source_file bq2357.cif
_cod_data_source_block I
_cod_original_cell_volume 1835.43(13)
_cod_original_sg_symbol_H-M 'P 21/c'
_cod_database_code 2234907
_cod_database_fobs_code 2234907

loop_
_symmetry_equiv_pos_as_xyz
'x, y, z'
'-x, y+1/2, -z+1/2'
'-x, -y, -z'
'x, -y-1/2, z-1/2'

loop_
_atom_site_type_symbol
_atom_site_label
_atom_site_fract_x
_atom_site_fract_y
_atom_site_fract_z
_atom_site_U_iso_or_equiv
_atom_site_adp_type
_atom_site_calc_flag
_atom_site_refinement_flags
_atom_site_occupancy
_atom_site_symmetry_multiplicity
S S1 0.25977(4) 0.358936(15) 0.31318(2) 0.01799(8) Uani d . 1 1
O O1 0.45923(11) 0.16460(5) 0.43965(7) 0.01912(17) Uani d . 1 1
N N1 0.22548(12) 0.30934(5) 0.10025(8) 0.01374(18) Uani d . 1 1
N N2 0.32300(12) 0.22490(5) 0.25893(8) 0.01322(17) Uani d . 1 1
C C1 -0.13978(15) 0.28972(6) -0.05611(10) 0.0187(2) Uani d . 1 1
H H1A -0.1117 0.3136 0.0155 0.022 Uiso calc R 1 1
C C2 -0.25218(15) 0.22988(7) -0.09409(12) 0.0234(2) Uani d . 1 1
H H2A -0.2979 0.2141 -0.0474 0.028 Uiso calc R 1 1
C C3 -0.29663(17) 0.19352(8) -0.20098(13) 0.0287(3) Uani d . 1 1
H H3A -0.3716 0.1536 -0.2260 0.034 Uiso calc R 1 1
C C4 -0.22788(18) 0.21747(8) -0.27017(12) 0.0304(3) Uani d . 1 1
H H4A -0.2581 0.1939 -0.3424 0.036 Uiso calc R 1 1
C C5 -0.11379(16) 0.27669(7) -0.23182(11) 0.0244(3) Uani d . 1 1
H H5A -0.0669 0.2915 -0.2781 0.029 Uiso calc R 1 1
C C6 -0.06845(14) 0.31438(6) -0.12433(10) 0.0174(2) Uani d . 1 1
C C7 0.05345(14) 0.37747(6) -0.08264(10) 0.0163(2) Uani d . 1 1
C C8 0.06412(16) 0.42580(7) -0.15897(11) 0.0227(2) Uani d . 1 1
H H8A -0.0077 0.4181 -0.2397 0.027 Uiso calc R 1 1
C C9 0.18230(18) 0.49102(7) -0.12470(12) 0.0264(3) Uani d . 1 1
H H9A 0.1231 0.5352 -0.1704 0.032 Uiso calc R 1 1
H H9B 0.2688 0.4792 -0.1442 0.032 Uiso calc R 1 1
C C10 0.26201(17) 0.50923(6) 0.00802(11) 0.0230(2) Uani d . 1 1
H H10A 0.3574 0.5419 0.0312 0.028 Uiso calc R 1 1
H H10B 0.1827 0.5355 0.0239 0.028 Uiso calc R 1 1
C C11 0.31672(15) 0.43625(6) 0.07990(10) 0.0169(2) Uani d . 1 1
H H11A 0.3739 0.4482 0.1641 0.020 Uiso calc R 1 1
H H11B 0.3939 0.4096 0.0622 0.020 Uiso calc R 1 1
C C12 0.16769(14) 0.38530(6) 0.05117(9) 0.0147(2) Uani d . 1 1
H H12A 0.1046 0.4068 0.0870 0.018 Uiso calc R 1 1
C C13 0.26470(13) 0.29626(6) 0.20699(9) 0.01284(19) Uani d . 1 1
C C14 0.34921(16) 0.28935(6) 0.43065(10) 0.0177(2) Uani d . 1 1
H H14A 0.4507 0.3088 0.4968 0.021 Uiso calc R 1 1
H H14B 0.2719 0.2776 0.4590 0.021 Uiso calc R 1 1
C C15 0.38603(14) 0.21927(6) 0.38074(9) 0.0145(2) Uani d . 1 1
C C16 0.31678(14) 0.16074(6) 0.18854(9) 0.01263(19) Uani d . 1 1
C C17 0.45986(14) 0.12024(6) 0.21625(9) 0.0150(2) Uani d . 1 1
H H17A 0.5622 0.1356 0.2781 0.018 Uiso calc R 1 1
C C18 0.44769(15) 0.05596(6) 0.14971(10) 0.0162(2) Uani d . 1 1
H H18A 0.5429 0.0281 0.1686 0.019 Uiso calc R 1 1
C C19 0.29590(15) 0.03267(6) 0.05560(10) 0.0158(2) Uani d . 1 1
C C20 0.15440(15) 0.07559(6) 0.02786(10) 0.0161(2) Uani d . 1 1
H H20A 0.0526 0.0615 -0.0360 0.019 Uiso calc R 1 1
C C21 0.16391(14) 0.13906(6) 0.09446(10) 0.0147(2) Uani d . 1 1
H H21A 0.0688 0.1668 0.0762 0.018 Uiso calc R 1 1
C C22 0.28358(17) -0.03726(6) -0.01526(11) 0.0216(2) Uani d . 1 1
H H22A 0.3894 -0.0623 0.0201 0.032 Uiso calc R 1 1
H H22B 0.2519 -0.0232 -0.0955 0.032 Uiso calc R 1 1
H H22C 0.2016 -0.0707 -0.0154 0.032 Uiso calc R 1 1

loop_
_atom_site_aniso_label
_atom_site_aniso_U_11
_atom_site_aniso_U_22
_atom_site_aniso_U_33
_atom_site_aniso_U_12
_atom_site_aniso_U_13
_atom_site_aniso_U_23
S1 0.02608(16) 0.01403(13) 0.01548(13) 0.00194(11) 0.01144(12) -0.00189(9)
O1 0.0227(4) 0.0196(4) 0.0144(4) 0.0029(3) 0.0086(3) 0.0039(3)
N1 0.0142(4) 0.0123(4) 0.0127(4) 0.0011(3) 0.0050(4) 0.0001(3)
N2 0.0160(4) 0.0119(4) 0.0107(4) 0.0013(4) 0.0057(4) 0.0000(3)
C1 0.0143(5) 0.0179(5) 0.0201(5) 0.0045(4) 0.0055(4) 0.0026(4)
C2 0.0146(5) 0.0204(5) 0.0317(6) 0.0025(5) 0.0087(5) 0.0046(5)
C3 0.0160(6) 0.0230(6) 0.0357(7) -0.0027(5) 0.0040(5) -0.0039(5)
C4 0.0246(6) 0.0316(7) 0.0247(6) -0.0042(6) 0.0042(5) -0.0092(5)
C5 0.0214(6) 0.0286(6) 0.0185(5) -0.0005(5) 0.0063(5) -0.0023(5)
C6 0.0135(5) 0.0178(5) 0.0159(5) 0.0028(4) 0.0033(4) 0.0020(4)
C7 0.0141(5) 0.0160(5) 0.0151(5) 0.0027(4) 0.0044(4) 0.0016(4)
C8 0.0225(6) 0.0236(5) 0.0170(5) 0.0011(5) 0.0057(5) 0.0050(4)
C9 0.0285(7) 0.0219(6) 0.0255(6) -0.0005(5) 0.0107(5) 0.0092(5)
C10 0.0254(6) 0.0137(5) 0.0284(6) -0.0002(5) 0.0121(5) 0.0021(4)
C11 0.0178(5) 0.0136(4) 0.0171(5) -0.0007(4) 0.0067(4) -0.0015(4)
C12 0.0168(5) 0.0119(4) 0.0137(5) 0.0019(4) 0.0060(4) 0.0007(4)
C13 0.0126(5) 0.0118(4) 0.0133(4) -0.0013(4) 0.0057(4) -0.0022(4)
C14 0.0244(6) 0.0168(5) 0.0141(5) 0.0000(5) 0.0110(5) -0.0011(4)
C15 0.0153(5) 0.0164(5) 0.0122(5) -0.0022(4) 0.0072(4) -0.0009(4)
C16 0.0161(5) 0.0108(4) 0.0115(4) 0.0001(4) 0.0070(4) 0.0001(3)
C17 0.0145(5) 0.0164(5) 0.0118(4) 0.0007(4) 0.0047(4) 0.0008(4)
C18 0.0181(5) 0.0154(5) 0.0157(5) 0.0035(4) 0.0089(4) 0.0020(4)
C19 0.0214(6) 0.0122(4) 0.0154(5) -0.0004(4) 0.0103(5) -0.0001(4)
C20 0.0160(5) 0.0151(5) 0.0153(5) -0.0026(4) 0.0061(4) -0.0018(4)
C21 0.0137(5) 0.0136(4) 0.0161(5) 0.0010(4) 0.0067(4) 0.0007(4)
C22 0.0280(6) 0.0150(5) 0.0241(6) -0.0016(5) 0.0146(5) -0.0052(4)

loop_
_atom_type_symbol
_atom_type_description
_atom_type_scat_dispersion_real
_atom_type_scat_dispersion_imag
_atom_type_scat_source
C C 0.0033 0.0016 'International Tables Vol C Tables 4.2.6.8 and 6.1.1.4'
H H 0.0000 0.0000 'International Tables Vol C Tables 4.2.6.8 and 6.1.1.4'
N N 0.0061 0.0033 'International Tables Vol C Tables 4.2.6.8 and 6.1.1.4'
O O 0.0106 0.0060 'International Tables Vol C Tables 4.2.6.8 and 6.1.1.4'
S S 0.1246 0.1234 'International Tables Vol C Tables 4.2.6.8 and 6.1.1.4'

loop_
_geom_angle_atom_site_label_1
_geom_angle_atom_site_label_2
_geom_angle_atom_site_label_3
_geom_angle
C13 S1 C14 92.68(5)
C13 N1 C12 119.17(9)
C15 N2 C13 117.04(8)
C15 N2 C16 121.57(9)
C13 N2 C16 121.39(8)
C2 C1 C6 120.91(11)
C2 C1 H1A 119.5
C6 C1 H1A 119.5
C3 C2 C1 120.59(12)
C3 C2 H2A 119.7
C1 C2 H2A 119.7
C2 C3 C4 119.32(12)
C2 C3 H3A 120.3
C4 C3 H3A 120.3
C3 C4 C5 120.29(12)
C3 C4 H4A 119.9
C5 C4 H4A 119.9
C4 C5 C6 121.06(12)
C4 C5 H5A 119.5
C6 C5 H5A 119.5
C1 C6 C5 117.82(11)
C1 C6 C7 120.77(10)
C5 C6 C7 121.40(10)
C8 C7 C6 121.81(11)
C8 C7 C12 120.86(11)
C6 C7 C12 117.33(9)
C7 C8 C9 125.32(11)
C7 C8 H8A 117.3
C9 C8 H8A 117.3
C8 C9 C10 111.99(10)
C8 C9 H9A 109.2
C10 C9 H9A 109.2
C8 C9 H9B 109.2
C10 C9 H9B 109.2
H9A C9 H9B 107.9
C11 C10 C9 109.65(10)
C11 C10 H10A 109.7
C9 C10 H10A 109.7
C11 C10 H10B 109.7
C9 C10 H10B 109.7
H10A C10 H10B 108.2
C10 C11 C12 111.17(10)
C10 C11 H11A 109.4
C12 C11 H11A 109.4
C10 C11 H11B 109.4
C12 C11 H11B 109.4
H11A C11 H11B 108.0
N1 C12 C7 107.95(8)
N1 C12 C11 109.93(9)
C7 C12 C11 111.66(9)
N1 C12 H12A 109.1
C7 C12 H12A 109.1
C11 C12 H12A 109.1
N1 C13 N2 121.51(9)
N1 C13 S1 128.54(8)
N2 C13 S1 109.94(7)
C15 C14 S1 107.95(7)
C15 C14 H14A 110.1
S1 C14 H14A 110.1
C15 C14 H14B 110.1
S1 C14 H14B 110.1
H14A C14 H14B 108.4
O1 C15 N2 124.34(10)
O1 C15 C14 124.16(9)
N2 C15 C14 111.49(9)
C17 C16 C21 120.91(10)
C17 C16 N2 120.46(10)
C21 C16 N2 118.61(10)
C16 C17 C18 118.87(10)
C16 C17 H17A 120.6
C18 C17 H17A 120.6
C19 C18 C17 121.38(10)
C19 C18 H18A 119.3
C17 C18 H18A 119.3
C18 C19 C20 118.51(10)
C18 C19 C22 121.05(10)
C20 C19 C22 120.44(11)
C21 C20 C19 120.82(11)
C21 C20 H20A 119.6
C19 C20 H20A 119.6
C20 C21 C16 119.48(10)
C20 C21 H21A 120.3
C16 C21 H21A 120.3
C19 C22 H22A 109.5
C19 C22 H22B 109.5
H22A C22 H22B 109.5
C19 C22 H22C 109.5
H22A C22 H22C 109.5
H22B C22 H22C 109.5

loop_
_geom_bond_atom_site_label_1
_geom_bond_atom_site_label_2
_geom_bond_distance
S1 C13 1.7796(10)
S1 C14 1.8077(11)
O1 C15 1.2112(13)
N1 C13 1.2611(13)
N1 C12 1.4702(13)
N2 C15 1.3857(13)
N2 C13 1.4072(13)
N2 C16 1.4371(12)
C1 C2 1.3928(17)
C1 C6 1.4010(16)
C1 H1A 0.9300
C2 C3 1.3884(19)
C2 H2A 0.9300
C3 C4 1.390(2)
C3 H3A 0.9300
C4 C5 1.3935(19)
C4 H4A 0.9300
C5 C6 1.4043(16)
C5 H5A 0.9300
C6 C7 1.4863(16)
C7 C8 1.3431(15)
C7 C12 1.5251(15)
C8 C9 1.4983(18)
C8 H8A 0.9300
C9 C10 1.5298(18)
C9 H9A 0.9700
C9 H9B 0.9700
C10 C11 1.5244(15)
C10 H10A 0.9700
C10 H10B 0.9700
C11 C12 1.5305(16)
C11 H11A 0.9700
C11 H11B 0.9700
C12 H12A 0.9800
C14 C15 1.5104(14)
C14 H14A 0.9700
C14 H14B 0.9700
C16 C17 1.3865(15)
C16 C21 1.3905(15)
C17 C18 1.3957(14)
C17 H17A 0.9300
C18 C19 1.3929(16)
C18 H18A 0.9300
C19 C20 1.3971(16)
C19 C22 1.5091(15)
C20 C21 1.3903(14)
C20 H20A 0.9300
C21 H21A 0.9300
C22 H22A 0.9600
C22 H22B 0.9600
C22 H22C 0.9600

loop_
_geom_hbond_atom_site_label_D
_geom_hbond_atom_site_label_H
_geom_hbond_atom_site_label_A
_geom_hbond_site_symmetry_A
_geom_hbond_distance_DH
_geom_hbond_distance_HA
_geom_hbond_distance_DA
_geom_hbond_angle_DHA
_geom_hbond_publ_flag
C11 H11B O1 4_565 0.97 2.35 3.2415(14) 153 yes
C14 H14B N1 4_566 0.97 2.57 3.4020(13) 143 yes
C17 H17A Cg1 4_655 0.93 2.86 3.6385(14) 142 yes

loop_
_geom_torsion_atom_site_label_1
_geom_torsion_atom_site_label_2
_geom_torsion_atom_site_label_3
_geom_torsion_atom_site_label_4
_geom_torsion
C6 C1 C2 C3 -0.30(18)
C1 C2 C3 C4 -0.06(19)
C2 C3 C4 C5 0.9(2)
C3 C4 C5 C6 -1.3(2)
C2 C1 C6 C5 -0.13(17)
C2 C1 C6 C7 -179.04(10)
C4 C5 C6 C1 0.94(18)
C4 C5 C6 C7 179.84(12)
C1 C6 C7 C8 -147.19(12)
C5 C6 C7 C8 33.94(17)
C1 C6 C7 C12 33.08(15)
C5 C6 C7 C12 -145.79(11)
C6 C7 C8 C9 179.62(11)
C12 C7 C8 C9 -0.66(19)
C7 C8 C9 C10 -14.03(18)
C8 C9 C10 C11 44.52(15)
C9 C10 C11 C12 -62.93(13)
C13 N1 C12 C7 -152.62(10)
C13 N1 C12 C11 85.36(12)
C8 C7 C12 N1 -137.11(11)
C6 C7 C12 N1 42.63(12)
C8 C7 C12 C11 -16.16(15)
C6 C7 C12 C11 163.57(9)
C10 C11 C12 N1 167.43(9)
C10 C11 C12 C7 47.65(12)
C12 N1 C13 N2 -179.08(10)
C12 N1 C13 S1 0.33(16)
C15 N2 C13 N1 170.63(10)
C16 N2 C13 N1 -9.58(16)
C15 N2 C13 S1 -8.88(12)
C16 N2 C13 S1 170.91(8)
C14 S1 C13 N1 -176.19(11)
C14 S1 C13 N2 3.28(8)
C13 S1 C14 C15 2.27(9)
C13 N2 C15 O1 -170.26(10)
C16 N2 C15 O1 9.95(17)
C13 N2 C15 C14 10.80(13)
C16 N2 C15 C14 -168.99(10)
S1 C14 C15 O1 173.60(10)
S1 C14 C15 N2 -7.46(12)
C15 N2 C16 C17 -55.74(14)
C13 N2 C16 C17 124.48(11)
C15 N2 C16 C21 122.51(11)
C13 N2 C16 C21 -57.26(13)
C21 C16 C17 C18 -1.47(15)
N2 C16 C17 C18 176.74(9)
C16 C17 C18 C19 0.97(15)
C17 C18 C19 C20 0.54(15)
C17 C18 C19 C22 -179.50(10)
C18 C19 C20 C21 -1.59(15)
C22 C19 C20 C21 178.45(10)
C19 C20 C21 C16 1.12(15)
C17 C16 C21 C20 0.45(15)
N2 C16 C21 C20 -177.80(9)
